data_2004707
loop_
_publ_author_name
'Mitzel, N. W.'
'Riede, J.'
'Schmidbaur, H.'

_publ_section_title
;
 1,4-Dibromo-1,4-disilabutane
;
_journal_issue 4
_journal_name_full 'Acta Crystallographica Section C'
_journal_page_first 980
_journal_page_last 982
_journal_paper_doi 10.1107/S010827019501451X
_journal_volume 52
_journal_year 1996
_chemical_formula_sum 'C2 H8 Br2 Si2'
_chemical_formula_weight 248.08
_chemical_name_systematic
;
1,4-Dibromo-1,4-disilabutane
;
_space_group_IT_number 61
_symmetry_cell_setting orthorhombic
_symmetry_space_group_name_Hall '-P 2ac 2ab'
_symmetry_space_group_name_H-M 'P b c a'
_audit_creation_method SHELXL
_cell_angle_alpha 90.00
_cell_angle_beta 90.00
_cell_angle_gamma 90.00
_cell_formula_units_Z 4
_cell_length_a 8.1040(10)
_cell_length_b 9.9750(10)
_cell_length_c 9.986(2)
_cell_measurement_reflns_used 25
_cell_measurement_temperature 195(3)
_cell_measurement_theta_max 19
_cell_measurement_theta_min 15
_cell_volume 807.2(2)
_computing_cell_refinement 'CAD4 Software'
_computing_data_collection 'CAD4 Software (Enraf-Nonius, 1989)'
_computing_data_reduction 'local programs'
_computing_molecular_graphics 'SHELXTL-Plus (Sheldrick, 1989)'
_computing_publication_material SHELXL-93
_computing_structure_refinement 'SHELXL-93 (Sheldrick, 1993)'
_computing_structure_solution 'SHELXS-86 (Sheldrick, 1985)'
_diffrn_ambient_temperature 195(3)
_diffrn_measurement_device 'Enraf-Nonius CAD4 diffractometer'
_diffrn_measurement_method
;
\w-\q scans with \w scan width (1.0 + 0.35 tan\q)\%
;
_diffrn_radiation_monochromator graphite
_diffrn_radiation_source 'fine-focus sealed tube'
_diffrn_radiation_type MoK\a
_diffrn_radiation_wavelength 0.71069
_diffrn_reflns_av_R_equivalents '0.202 (on 4 reflections only)'
_diffrn_reflns_av_sigmaI/netI 0.0236
_diffrn_reflns_limit_h_max 10
_diffrn_reflns_limit_h_min 0
_diffrn_reflns_limit_k_max 12
_diffrn_reflns_limit_k_min 0
_diffrn_reflns_limit_l_max 12
_diffrn_reflns_limit_l_min 0
_diffrn_reflns_number 884
_diffrn_reflns_theta_max 26.96
_diffrn_reflns_theta_min 3.83
_diffrn_standards_decay_% 0
_diffrn_standards_interval_count 100
_diffrn_standards_number 3
_exptl_absorpt_coefficient_mu 10.231
_exptl_absorpt_correction_T_max 0.039
_exptl_absorpt_correction_T_min 0.016
_exptl_absorpt_correction_type
;
empirical, \y scans (North, Philips & Matthews, 1968) and \DF (DIFABS;
Walker & Stuart, 1983)
;
_exptl_crystal_colour Colourless
_exptl_crystal_density_diffrn 2.041
_exptl_crystal_description block
_exptl_crystal_F_000 472
_exptl_crystal_size_max 0.40
_exptl_crystal_size_mid 0.35
_exptl_crystal_size_min 0.30
_refine_diff_density_max 0.446
_refine_diff_density_min -0.437
_refine_ls_extinction_coef 0.0009(4)
_refine_ls_extinction_method 'SHELXL93 (Sheldrick, 1993)'
_refine_ls_goodness_of_fit_all 1.168
_refine_ls_goodness_of_fit_obs 1.243
_refine_ls_hydrogen_treatment refall
_refine_ls_matrix_type full
_refine_ls_number_parameters 45
_refine_ls_number_reflns 876
_refine_ls_number_restraints 0
_refine_ls_restrained_S_all 1.270
_refine_ls_restrained_S_obs 1.243
_refine_ls_R_factor_all 0.0485
_refine_ls_R_factor_obs 0.0315
_refine_ls_shift/esd_max 0.000
_refine_ls_shift/esd_mean 0.000
_refine_ls_structure_factor_coef Fsqd
_refine_ls_weighting_details 'w = 1/[\s^2^(Fo^2^)+(0.0357P)^2^+0.1370P] where P=(Fo^2^+2Fc^2^)/3'
_refine_ls_weighting_scheme calc
_refine_ls_wR_factor_all 0.0779
_refine_ls_wR_factor_obs 0.0676
_reflns_number_observed 699
_reflns_number_total 880
_reflns_observed_criterion >2sigma(I)
_cod_data_source_file cf1041.cif
_cod_data_source_block brom
_cod_depositor_comments
;
The following automatic conversions were performed:
'_symmetry_cell_setting' value 'Orthorhombic' changed to 'orthorhombic'
according to '/home/saulius/struct/CIF-dictionaries/cif_core.dic'
dictionary named 'cif_core.dic' version 2.4.1 from 2010-06-29.

Automatic conversion script
Id: cif_fix_enum 1527 2010-12-29 10:47:43Z saulius 

The following automatic conversions were performed:

'_symmetry_cell_setting' value 'Orthorhombic' changed to
'orthorhombic' according to
/home/saulius/struct/CIF-dictionaries/cif_core.dic dictionary named
'cif_core.dic' version 2.4.1 from 2010-06-29.

Automatic conversion script
Id: cif_fix_values 1715 2011-07-08 13:25:40Z adriana 

The following automatic conversions were performed:

'_refine_ls_weighting_scheme' value 'calc w =
1/[\s^2^(Fo^2^)+(0.0357P)^2^+0.1370P] where P=(Fo^2^+2Fc^2^)/3' was
changed to 'calc'. New tag '_refine_ls_weighting_details' was
created. The value of the new tag was set to 'w =
1/[\s^2^(Fo^2^)+(0.0357P)^2^+0.1370P] where P=(Fo^2^+2Fc^2^)/3'.

Automatic conversion script
Id: cif_fix_values 3143 2015-03-26 13:38:13Z robertas 
;
_cod_database_code 2004707

loop_
_symmetry_equiv_pos_as_xyz
'x, y, z'
'-x+1/2, -y, z+1/2'
'-x, y+1/2, -z+1/2'
'x+1/2, -y+1/2, -z'
'-x, -y, -z'
'x-1/2, y, -z-1/2'
'x, -y-1/2, z-1/2'
'-x-1/2, y-1/2, z'

loop_
_atom_site_aniso_label
_atom_site_aniso_U_11
_atom_site_aniso_U_22
_atom_site_aniso_U_33
_atom_site_aniso_U_12
_atom_site_aniso_U_13
_atom_site_aniso_U_23
Br 0.0369(3) 0.0359(3) 0.0331(2) 0.0026(2) -0.0018(2) -0.0021(2)
Si 0.0237(5) 0.0201(5) 0.0345(5) 0.0012(4) 0.0004(4) 0.0027(4)
C 0.025(2) 0.028(2) 0.035(2) 0.002(2) 0.005(2) 0.004(2)

loop_
_atom_site_label
_atom_site_occupancy
_atom_site_fract_x
_atom_site_fract_y
_atom_site_fract_z
_atom_site_U_iso_or_equiv
_atom_site_thermal_displace_type
_atom_site_calc_flag
_atom_site_type_symbol
Br 1 .02221(5) .41173(4) .83016(4) .0353(2) Uani d Br
Si 1 .03694(12) .31442(11) .62877(11) .0261(3) Uani d Si
C 1 .0706(5) .4484(4) .5031(4) .0292(8) Uani d C
H1 1 -0.104(5) .250(4) .611(4) .038(11) Uiso d H
H2 1 .156(5) .220(4) .640(3) .036(11) Uiso d H
H3 1 .084(6) .408(4) .414(5) .045(13) Uiso d H
H4 1 .174(6) .492(4) .520(4) .050(13) Uiso d H

loop_
_atom_type_symbol
_atom_type_description
_atom_type_scat_dispersion_real
_atom_type_scat_dispersion_imag
_atom_type_scat_source
C C 0.0033 0.0016 'International Tables Vol C Tables 4.2.6.8 and 6.1.1.4'
H H 0.0000 0.0000 'International Tables Vol C Tables 4.2.6.8 and 6.1.1.4'
Si Si 0.0817 0.0704 'International Tables Vol C Tables 4.2.6.8 and 6.1.1.4'
Br Br -0.2901 2.4595 'International Tables Vol C Tables 4.2.6.8 and 6.1.1.4'

loop_
_geom_angle_atom_site_label_1
_geom_angle_atom_site_label_2
_geom_angle_atom_site_label_3
_geom_angle_site_symmetry_1
_geom_angle
_geom_angle_publ_flag
C Si Br . 107.68(14) y
C C Si 5_566 113.6(4) y
C Si H1 . 112.8(16) y
Br Si H1 . 106.5(15) y
Br Si H2 . 105.4(14) y
C Si H2 . 116.9(15) y
H1 Si H2 . 107.(2) ?
C C H3 5_566 108.(3) ?
C C H4 5_566 111.(3) ?
Si C H3 . 110.(2) ?
Si C H4 . 110.(2) ?
H3 C H4 . 104.(3) ?

loop_
_geom_bond_atom_site_label_1
_geom_bond_atom_site_label_2
_geom_bond_site_symmetry_2
_geom_bond_distance
_geom_bond_publ_flag
Br Si . 2.2362(12) y
Si C . 1.853(4) y
C C 5_566 1.541(8) y
Si H1 . 1.32(4) y
Si H2 . 1.36(4) y
C H3 . 0.99(5) ?
C H4 . 0.96(5) ?

loop_
_geom_torsion_atom_site_label_1
_geom_torsion_atom_site_label_2
_geom_torsion_atom_site_label_3
_geom_torsion_atom_site_label_4
_geom_torsion_site_symmetry_1
_geom_torsion_site_symmetry_2
_geom_torsion_site_symmetry_4
_geom_torsion
_geom_torsion_publ_flag
Br Si C C . . 5_566 -61.7(5) y
Si C C Si 5_566 5_566 . 180 y
